data_7036631
loop_
_publ_author_name
'Takehara, Chika'
'Then, Poh Ling'
'Kataoka, Yumiko'
'Nakano, Motohiro'
'Yamamura, Tomoo'
'Kajiwara, Takashi'

_publ_section_title
;
 Slow magnetic relaxation of light lanthanide-based linear LnZn2
 trinuclear complexes.
;
_journal_issue 41
_journal_name_full 'Dalton transactions (Cambridge, England : 2003)'
_journal_page_first 18276
_journal_page_last 18283
_journal_paper_doi 10.1039/c5dt03148f
_journal_volume 44
_journal_year 2015
_chemical_formula_sum 'C40 H39 N8 O11 S2 Sm Zn2'
_chemical_formula_weight 1153.00
_chemical_name_systematic
; 
 ? 
;
_space_group_IT_number 2
_symmetry_cell_setting triclinic
_symmetry_space_group_name_Hall '-P 1'
_symmetry_space_group_name_H-M 'P -1'
_atom_sites_solution_hydrogens geom
_atom_sites_solution_primary direct
_atom_sites_solution_secondary difmap
_audit_creation_method SHELXL-97
_audit_update_record
;
2015-08-12 deposited with the CCDC.
2015-09-23 downloaded from the CCDC.
;
_cell_angle_alpha 88.163(5)
_cell_angle_beta 69.476(4)
_cell_angle_gamma 70.607(3)
_cell_formula_units_Z 2
_cell_length_a 12.0861(12)
_cell_length_b 12.5205(15)
_cell_length_c 16.3338(18)
_cell_measurement_temperature 153(2)
_cell_volume 2173.5(4)
_computing_cell_refinement 'CrystalClear ver. 1.4'
_computing_data_collection 'CrystalClear ver. 1.4'
_computing_data_reduction CrystalStructure
_computing_molecular_graphics OrtepIII
_computing_structure_refinement 'SHELXL-97 (Sheldrick, 1997)'
_computing_structure_solution SIR97
_diffrn_ambient_temperature 153(2)
_diffrn_detector_area_resol_mean 28.5714
_diffrn_measured_fraction_theta_full 0.979
_diffrn_measured_fraction_theta_max 0.979
_diffrn_measurement_device
;
Saturn724+ (4x4 bin mode)
;
_diffrn_measurement_method 'phi and omega scans'
_diffrn_radiation_detector CCD
_diffrn_radiation_monochromator Confocal
_diffrn_radiation_source 'Rotating Anode'
_diffrn_radiation_type MoK\a
_diffrn_radiation_wavelength 0.71075
_diffrn_reflns_av_R_equivalents 0.0395
_diffrn_reflns_av_sigmaI/netI 0.0458
_diffrn_reflns_limit_h_max 17
_diffrn_reflns_limit_h_min -16
_diffrn_reflns_limit_k_max 17
_diffrn_reflns_limit_k_min -17
_diffrn_reflns_limit_l_max 22
_diffrn_reflns_limit_l_min -22
_diffrn_reflns_number 26989
_diffrn_reflns_theta_full 30.00
_diffrn_reflns_theta_max 30.00
_diffrn_reflns_theta_min 1.34
_exptl_absorpt_coefficient_mu 2.593
_exptl_absorpt_correction_T_max 0.9034
_exptl_absorpt_correction_T_min 0.7815
_exptl_absorpt_correction_type multi-scan
_exptl_crystal_colour 'pale yellow'
_exptl_crystal_density_diffrn 1.762
_exptl_crystal_density_method 'not measured'
_exptl_crystal_description Prism
_exptl_crystal_F_000 1154
_exptl_crystal_preparation 'Magnetic properties'
_exptl_crystal_size_max 0.10
_exptl_crystal_size_mid 0.10
_exptl_crystal_size_min 0.04
_refine_diff_density_max 2.064
_refine_diff_density_min -0.919
_refine_diff_density_rms 0.125
_refine_ls_extinction_method none
_refine_ls_goodness_of_fit_ref 1.047
_refine_ls_hydrogen_treatment mixed
_refine_ls_matrix_type full
_refine_ls_number_parameters 582
_refine_ls_number_reflns 12394
_refine_ls_number_restraints 0
_refine_ls_restrained_S_all 1.047
_refine_ls_R_factor_all 0.0442
_refine_ls_R_factor_gt 0.0378
_refine_ls_shift/su_max 0.003
_refine_ls_shift/su_mean 0.000
_refine_ls_structure_factor_coef Fsqd
_refine_ls_weighting_details 'calc w=1/[\s^2^(Fo^2^)+(0.0451P)^2^+1.1257P] where P=(Fo^2^+2Fc^2^)/3'
_refine_ls_weighting_scheme calc
_refine_ls_wR_factor_gt 0.0873
_refine_ls_wR_factor_ref 0.0916
_reflns_number_gt 10946
_reflns_number_total 12394
_reflns_threshold_expression >2sigma(I)
_cod_data_source_file c5dt03148f2.cif
_cod_data_source_block complex4
_cod_depositor_comments
;
The following automatic conversions were performed:

'_exptl_absorpt_correction_type' value 'multi scan' changed to
'multi-scan' according to
/usr/data/users/saulius/crontab/automatic-downloads/rss-feeds/RSC/lib/dictionaries/cif_core.dic
dictionary named 'cif_core.dic' version 2.4.2 from 2011-04-26.

Automatic conversion script
Id: cif_fix_values 3271 2015-04-21 07:52:19Z andrius 

 Adding full bibliography for 7036628--7036631.cif.
;
_cod_original_sg_symbol_H-M P-1
_cod_database_code 7036631

loop_
_symmetry_equiv_pos_as_xyz
'x, y, z'
'-x, -y, -z'

loop_
_atom_site_label
_atom_site_type_symbol
_atom_site_fract_x
_atom_site_fract_y
_atom_site_fract_z
_atom_site_U_iso_or_equiv
_atom_site_adp_type
_atom_site_occupancy
_atom_site_symmetry_multiplicity
_atom_site_calc_flag
_atom_site_refinement_flags
_atom_site_disorder_assembly
_atom_site_disorder_group
Sm Sm 0.899858(12) 0.590278(10) 0.255700(8) 0.01822(4) Uani 1 1 d . A 3
Zn1 Zn 1.10438(3) 0.29589(2) 0.18289(2) 0.02036(7) Uani 1 1 d . A .
Zn2 Zn 0.75441(3) 0.88500(2) 0.31817(2) 0.02000(7) Uani 1 1 d . . .
S1 S 1.07222(9) 0.08814(8) 0.43082(6) 0.03801(19) Uani 1 1 d . . .
S2 S 0.52497(8) 1.07453(7) 0.14295(5) 0.03334(17) Uani 1 1 d . A .
O1 O 0.6821(2) 0.71045(18) 0.24687(14) 0.0290(4) Uani 1 1 d . . .
O2 O 0.8191(2) 0.59638(19) 0.13466(14) 0.0303(5) Uani 1 1 d . . .
O3 O 0.6300(2) 0.6880(2) 0.13555(16) 0.0395(5) Uani 1 1 d . . .
O4 O 0.7018(2) 0.50733(18) 0.32307(15) 0.0319(5) Uani 1 1 d . . .
O5 O 0.92165(18) 0.39915(16) 0.21494(14) 0.0242(4) Uani 1 1 d . . .
O6 O 1.10732(18) 0.44897(15) 0.21459(13) 0.0209(4) Uani 1 1 d . . .
O7 O 1.08008(19) 0.62756(16) 0.30069(14) 0.0256(4) Uani 1 1 d . . .
O8 O 0.8641(2) 0.52797(17) 0.41093(13) 0.0299(5) Uani 1 1 d . . .
O9 O 0.77616(19) 0.73307(16) 0.37618(12) 0.0219(4) Uani 1 1 d . A .
O10 O 0.90548(18) 0.77751(15) 0.22379(12) 0.0208(4) Uani 1 1 d . A .
O11 O 1.05611(19) 0.62129(16) 0.10298(13) 0.0238(4) Uani 1 1 d . . .
N1 N 0.7077(2) 0.6657(2) 0.17133(16) 0.0243(5) Uani 1 1 d . A .
N2 N 1.1095(3) 0.1908(2) 0.27503(17) 0.0292(5) Uani 1 1 d . . .
N3 N 1.0763(2) 0.2170(2) 0.08583(16) 0.0242(5) Uani 1 1 d . . .
N4 N 1.2774(2) 0.2589(2) 0.08742(16) 0.0246(5) Uani 1 1 d . . .
N5 N 0.6359(3) 0.9585(2) 0.25821(18) 0.0312(5) Uani 1 1 d . A .
N6 N 0.6689(2) 0.9682(2) 0.44208(16) 0.0248(5) Uani 1 1 d . A .
N7 N 0.8515(2) 0.99774(19) 0.30757(16) 0.0236(5) Uani 1 1 d . A .
C1 C 1.0961(3) 0.1483(2) 0.3395(2) 0.0249(5) Uani 1 1 d . A .
C2 C 0.5811(4) 0.5700(3) 0.3858(3) 0.0478(10) Uani 1 1 d . A .
H1 H 0.5196 0.5938 0.3567 0.072 Uiso 1 1 calc R . .
H2 H 0.5854 0.6374 0.4118 0.072 Uiso 1 1 calc R . .
H3 H 0.5555 0.5220 0.4321 0.072 Uiso 1 1 calc R . .
C3 C 0.7117(3) 0.4108(2) 0.2787(2) 0.0259(6) Uani 1 1 d . A .
C4 C 0.6140(3) 0.3711(3) 0.2891(2) 0.0320(6) Uani 1 1 d . . .
H4 H 0.5323 0.4097 0.3307 0.038 Uiso 1 1 calc R A .
C5 C 0.6369(3) 0.2732(3) 0.2376(2) 0.0333(7) Uani 1 1 d . A .
H5 H 0.5708 0.2446 0.2447 0.040 Uiso 1 1 calc R . .
C6 C 0.7542(3) 0.2187(3) 0.1772(2) 0.0282(6) Uani 1 1 d . . .
H6 H 0.7680 0.1532 0.1421 0.034 Uiso 1 1 calc R A .
C7 C 0.8554(3) 0.2578(2) 0.16575(19) 0.0244(5) Uani 1 1 d . A .
C8 C 0.8339(3) 0.3549(2) 0.21867(19) 0.0232(5) Uani 1 1 d . A .
C9 C 0.9751(3) 0.2004(2) 0.09481(19) 0.0245(5) Uani 1 1 d . A .
H7 H 0.9770 0.1479 0.0532 0.029 Uiso 1 1 calc R . .
C10 C 1.1905(3) 0.1693(3) 0.00714(19) 0.0276(6) Uani 1 1 d . A .
H8 H 1.1869 0.2196 -0.0406 0.033 Uiso 1 1 calc R . .
H9 H 1.1960 0.0935 -0.0134 0.033 Uiso 1 1 calc R . .
C11 C 1.3062(3) 0.1587(2) 0.0297(2) 0.0287(6) Uani 1 1 d . A .
H10 H 1.3286 0.0890 0.0595 0.034 Uiso 1 1 calc R . .
H11 H 1.3787 0.1533 -0.0247 0.034 Uiso 1 1 calc R . .
C12 C 1.3541(3) 0.3124(2) 0.07607(19) 0.0250(5) Uani 1 1 d . A .
H12 H 1.4322 0.2849 0.0284 0.030 Uiso 1 1 calc R . .
C13 C 1.3299(3) 0.4131(2) 0.13136(19) 0.0245(5) Uani 1 1 d . . .
C14 C 1.4315(3) 0.4520(3) 0.1170(2) 0.0333(7) Uani 1 1 d . A .
H13 H 1.5106 0.4120 0.0732 0.040 Uiso 1 1 calc R . .
C15 C 1.4193(3) 0.5459(3) 0.1647(2) 0.0387(8) Uani 1 1 d . . .
H14 H 1.4897 0.5694 0.1547 0.046 Uiso 1 1 calc R A .
C16 C 1.3029(3) 0.6071(3) 0.2282(2) 0.0318(6) Uani 1 1 d . A .
H15 H 1.2938 0.6723 0.2615 0.038 Uiso 1 1 calc R . .
C17 C 1.2013(3) 0.5722(2) 0.24210(19) 0.0242(5) Uani 1 1 d . A .
C18 C 1.2119(3) 0.4743(2) 0.19530(18) 0.0219(5) Uani 1 1 d . A .
C19 C 1.0629(3) 0.7233(2) 0.3563(2) 0.0300(6) Uani 1 1 d . A .
H16 H 1.1192 0.6993 0.3895 0.045 Uiso 1 1 calc R . .
H17 H 0.9755 0.7526 0.3972 0.045 Uiso 1 1 calc R . .
H18 H 1.0823 0.7832 0.3200 0.045 Uiso 1 1 calc R . .
C20 C 0.5921(3) 1.0057(2) 0.20891(19) 0.0241(5) Uani 1 1 d . . .
C21 C 0.9020(5) 0.4111(3) 0.4293(2) 0.0530(12) Uani 1 1 d . A .
H19 H 0.9573 0.3994 0.4630 0.079 Uiso 1 1 calc R . .
H20 H 0.9470 0.3619 0.3739 0.079 Uiso 1 1 calc R . .
H21 H 0.8274 0.3922 0.4634 0.079 Uiso 1 1 calc R . .
C22 C 0.7940(3) 0.6073(2) 0.48343(18) 0.0242(5) Uani 1 1 d . A .
C23 C 0.7683(3) 0.5823(3) 0.56937(19) 0.0316(6) Uani 1 1 d . . .
H22 H 0.7960 0.5057 0.5826 0.038 Uiso 1 1 calc R A .
C24 C 0.7014(3) 0.6704(3) 0.6368(2) 0.0341(7) Uani 1 1 d . A .
H23 H 0.6823 0.6540 0.6963 0.041 Uiso 1 1 calc R . .
C25 C 0.6631(3) 0.7809(3) 0.61700(19) 0.0280(6) Uani 1 1 d . . .
H24 H 0.6197 0.8404 0.6634 0.034 Uiso 1 1 calc R A .
C26 C 0.6864(3) 0.8081(2) 0.53004(18) 0.0228(5) Uani 1 1 d . A .
C27 C 0.7503(2) 0.7198(2) 0.46116(17) 0.0207(5) Uani 1 1 d . . .
C28 C 0.6537(3) 0.9287(2) 0.51626(19) 0.0254(5) Uani 1 1 d . . .
H25 H 0.6184 0.9818 0.5667 0.030 Uiso 1 1 calc R A .
C29 C 0.6574(3) 1.0882(2) 0.4322(2) 0.0289(6) Uani 1 1 d . . .
H26 H 0.6241 1.1314 0.4905 0.035 Uiso 1 1 calc R A .
H27 H 0.5995 1.1232 0.4007 0.035 Uiso 1 1 calc R . .
C30 C 0.7887(3) 1.0896(2) 0.3798(2) 0.0303(6) Uani 1 1 d . A .
H28 H 0.7830 1.1640 0.3557 0.036 Uiso 1 1 calc R . .
H29 H 0.8380 1.0787 0.4185 0.036 Uiso 1 1 calc R . .
C31 C 0.9567(3) 0.9918(2) 0.2481(2) 0.0255(6) Uani 1 1 d . . .
H30 H 0.9881 1.0515 0.2502 0.031 Uiso 1 1 calc R A .
C32 C 1.0315(3) 0.9008(2) 0.17749(19) 0.0233(5) Uani 1 1 d . A .
C33 C 1.1427(3) 0.9114(3) 0.1159(2) 0.0288(6) Uani 1 1 d . . .
H31 H 1.1623 0.9777 0.1212 0.035 Uiso 1 1 calc R A .
C34 C 1.2234(3) 0.8284(3) 0.0484(2) 0.0332(7) Uani 1 1 d . A .
H32 H 1.2966 0.8385 0.0073 0.040 Uiso 1 1 calc R . .
C35 C 1.1975(3) 0.7290(3) 0.04033(19) 0.0273(6) Uani 1 1 d . . .
H33 H 1.2529 0.6711 -0.0059 0.033 Uiso 1 1 calc R A .
C36 C 1.0901(3) 0.7167(2) 0.10066(18) 0.0219(5) Uani 1 1 d . A .
C37 C 1.0043(2) 0.8009(2) 0.16956(17) 0.0198(5) Uani 1 1 d . . .
C38 C 1.1185(3) 0.5416(2) 0.02601(18) 0.0273(6) Uani 1 1 d . A .
H34 H 1.1046 0.5801 -0.0245 0.041 Uiso 1 1 calc R . .
H35 H 1.0846 0.4793 0.0352 0.041 Uiso 1 1 calc R . .
H36 H 1.2089 0.5109 0.0149 0.041 Uiso 1 1 calc R . .
N8 N 0.3097(5) 0.7704(5) 0.4072(5) 0.101(2) Uani 1 1 d . . .
C39 C 0.3293(6) 0.8251(4) 0.3456(4) 0.0725(17) Uani 1 1 d . . .
C40 C 0.3558(5) 0.8807(4) 0.2706(4) 0.0693(15) Uani 1 1 d . . .
H37 H 0.4423 0.8407 0.2310 0.104 Uiso 1 1 calc R . .
H38 H 0.3467 0.9588 0.2865 0.104 Uiso 1 1 calc R . .
H39 H 0.2974 0.8821 0.2412 0.104 Uiso 1 1 calc R . .

loop_
_atom_site_aniso_label
_atom_site_aniso_U_11
_atom_site_aniso_U_22
_atom_site_aniso_U_33
_atom_site_aniso_U_23
_atom_site_aniso_U_13
_atom_site_aniso_U_12
Sm 0.02125(7) 0.01534(6) 0.01611(7) 0.00121(5) -0.00522(5) -0.00544(5)
Zn1 0.02227(15) 0.01669(14) 0.02082(15) 0.00264(11) -0.00681(12) -0.00617(11)
Zn2 0.02099(15) 0.01680(14) 0.02094(15) 0.00113(11) -0.00832(12) -0.00402(11)
S1 0.0394(4) 0.0461(5) 0.0323(4) 0.0189(4) -0.0154(4) -0.0180(4)
S2 0.0372(4) 0.0330(4) 0.0306(4) 0.0049(3) -0.0188(3) -0.0060(3)
O1 0.0285(11) 0.0290(10) 0.0283(11) -0.0021(8) -0.0098(9) -0.0085(9)
O2 0.0272(11) 0.0345(11) 0.0233(10) -0.0043(9) -0.0087(9) -0.0033(9)
O3 0.0389(13) 0.0507(14) 0.0389(13) 0.0113(11) -0.0233(11) -0.0185(11)
O4 0.0260(11) 0.0259(10) 0.0373(12) -0.0039(9) -0.0020(9) -0.0102(9)
O5 0.0198(9) 0.0185(9) 0.0341(11) 0.0025(8) -0.0080(8) -0.0080(7)
O6 0.0198(9) 0.0180(8) 0.0248(10) 0.0014(7) -0.0067(7) -0.0075(7)
O7 0.0269(10) 0.0211(9) 0.0300(11) -0.0007(8) -0.0126(8) -0.0070(8)
O8 0.0407(12) 0.0196(9) 0.0188(9) 0.0041(7) -0.0058(9) -0.0028(8)
O9 0.0277(10) 0.0211(9) 0.0145(8) 0.0030(7) -0.0066(7) -0.0068(7)
O10 0.0217(9) 0.0168(8) 0.0214(9) 0.0032(7) -0.0049(7) -0.0065(7)
O11 0.0265(10) 0.0210(9) 0.0195(9) -0.0001(7) -0.0038(8) -0.0071(8)
N1 0.0268(12) 0.0241(11) 0.0256(12) 0.0071(9) -0.0108(10) -0.0123(9)
N2 0.0336(13) 0.0234(11) 0.0301(13) 0.0056(10) -0.0110(11) -0.0100(10)
N3 0.0272(12) 0.0203(10) 0.0235(11) 0.0011(9) -0.0092(10) -0.0061(9)
N4 0.0224(11) 0.0207(10) 0.0250(12) 0.0006(9) -0.0071(9) -0.0017(9)
N5 0.0323(14) 0.0267(12) 0.0368(15) 0.0037(11) -0.0187(12) -0.0063(10)
N6 0.0252(12) 0.0206(11) 0.0254(12) -0.0007(9) -0.0086(10) -0.0043(9)
N7 0.0268(12) 0.0188(10) 0.0275(12) 0.0010(9) -0.0135(10) -0.0066(9)
C1 0.0228(13) 0.0206(12) 0.0304(15) 0.0008(11) -0.0097(11) -0.0060(10)
C2 0.0341(18) 0.044(2) 0.047(2) -0.0114(17) 0.0103(16) -0.0160(16)
C3 0.0286(14) 0.0202(12) 0.0297(15) 0.0057(11) -0.0098(12) -0.0105(11)
C4 0.0278(15) 0.0316(15) 0.0360(17) 0.0053(13) -0.0070(13) -0.0143(12)
C5 0.0319(16) 0.0348(16) 0.0433(18) 0.0115(14) -0.0176(14) -0.0204(13)
C6 0.0347(15) 0.0262(13) 0.0333(16) 0.0077(12) -0.0182(13) -0.0167(12)
C7 0.0270(13) 0.0218(12) 0.0290(14) 0.0076(11) -0.0140(12) -0.0105(11)
C8 0.0253(13) 0.0199(12) 0.0284(14) 0.0087(10) -0.0121(11) -0.0105(10)
C9 0.0332(15) 0.0192(12) 0.0249(13) 0.0061(10) -0.0143(12) -0.0099(11)
C10 0.0306(15) 0.0273(14) 0.0206(13) 0.0001(11) -0.0057(11) -0.0082(11)
C11 0.0274(14) 0.0225(13) 0.0278(15) -0.0027(11) -0.0070(12) -0.0008(11)
C12 0.0191(12) 0.0264(13) 0.0253(14) 0.0049(11) -0.0071(11) -0.0036(10)
C13 0.0219(12) 0.0263(13) 0.0261(14) 0.0065(11) -0.0100(11) -0.0080(10)
C14 0.0222(14) 0.0403(17) 0.0369(17) 0.0055(14) -0.0082(13) -0.0130(13)
C15 0.0303(16) 0.0466(19) 0.048(2) 0.0067(16) -0.0160(15) -0.0225(15)
C16 0.0308(15) 0.0337(15) 0.0365(17) 0.0017(13) -0.0151(13) -0.0148(13)
C17 0.0302(14) 0.0212(12) 0.0259(14) 0.0054(10) -0.0151(11) -0.0097(11)
C18 0.0225(12) 0.0224(12) 0.0255(13) 0.0073(10) -0.0135(11) -0.0090(10)
C19 0.0371(16) 0.0226(13) 0.0341(16) -0.0016(12) -0.0183(13) -0.0090(12)
C20 0.0237(13) 0.0191(12) 0.0284(14) -0.0027(10) -0.0096(11) -0.0051(10)
C21 0.084(3) 0.0206(15) 0.0286(17) 0.0042(13) -0.0086(19) 0.0013(17)
C22 0.0242(13) 0.0236(13) 0.0197(13) 0.0010(10) -0.0055(10) -0.0041(10)
C23 0.0329(15) 0.0324(15) 0.0218(14) 0.0070(12) -0.0090(12) -0.0030(12)
C24 0.0368(17) 0.0392(17) 0.0170(13) 0.0055(12) -0.0070(12) -0.0045(14)
C25 0.0245(13) 0.0345(15) 0.0177(13) -0.0041(11) -0.0052(11) -0.0030(11)
C26 0.0197(12) 0.0253(13) 0.0197(12) -0.0008(10) -0.0059(10) -0.0041(10)
C27 0.0185(11) 0.0243(12) 0.0172(12) 0.0014(10) -0.0062(10) -0.0051(10)
C28 0.0207(12) 0.0251(13) 0.0246(13) -0.0053(11) -0.0059(11) -0.0025(10)
C29 0.0308(15) 0.0189(12) 0.0327(16) -0.0030(11) -0.0123(13) -0.0016(11)
C30 0.0341(16) 0.0215(13) 0.0369(17) -0.0039(12) -0.0147(13) -0.0090(12)
C31 0.0310(14) 0.0209(12) 0.0313(15) 0.0070(11) -0.0167(12) -0.0118(11)
C32 0.0240(13) 0.0218(12) 0.0264(14) 0.0062(10) -0.0092(11) -0.0108(10)
C33 0.0291(14) 0.0281(14) 0.0331(16) 0.0108(12) -0.0115(12) -0.0152(12)
C34 0.0254(14) 0.0413(17) 0.0328(16) 0.0125(14) -0.0052(13) -0.0177(13)
C35 0.0233(13) 0.0313(14) 0.0225(13) 0.0054(11) -0.0052(11) -0.0070(11)
C36 0.0227(12) 0.0229(12) 0.0202(12) 0.0048(10) -0.0086(10) -0.0073(10)
C37 0.0207(12) 0.0200(11) 0.0184(12) 0.0052(9) -0.0078(10) -0.0059(9)
C38 0.0334(15) 0.0222(12) 0.0196(13) -0.0010(10) -0.0066(11) -0.0041(11)
N8 0.079(4) 0.087(4) 0.133(5) -0.052(4) -0.068(4) 0.013(3)
C39 0.101(5) 0.046(3) 0.087(4) -0.009(3) -0.060(4) -0.018(3)
C40 0.050(3) 0.047(2) 0.089(4) -0.017(2) 0.008(2) -0.022(2)

loop_
_atom_type_symbol
_atom_type_description
_atom_type_scat_dispersion_real
_atom_type_scat_dispersion_imag
_atom_type_scat_source
C C 0.0033 0.0016 'International Tables Vol C Tables 4.2.6.8 and 6.1.1.4'
H H 0.0000 0.0000 'International Tables Vol C Tables 4.2.6.8 and 6.1.1.4'
Sm Sm -0.1638 3.4418 'International Tables Vol C Tables 4.2.6.8 and 6.1.1.4'
N N 0.0061 0.0033 'International Tables Vol C Tables 4.2.6.8 and 6.1.1.4'
O O 0.0106 0.0060 'International Tables Vol C Tables 4.2.6.8 and 6.1.1.4'
S S 0.1246 0.1234 'International Tables Vol C Tables 4.2.6.8 and 6.1.1.4'
Zn Zn 0.2839 1.4301 'International Tables Vol C Tables 4.2.6.8 and 6.1.1.4'

loop_
_geom_angle_atom_site_label_1
_geom_angle_atom_site_label_2
_geom_angle_atom_site_label_3
_geom_angle
O9 Sm O10 65.49(6)
O9 Sm O5 138.40(7)
O10 Sm O5 153.25(7)
O9 Sm O6 133.14(7)
O10 Sm O6 112.42(6)
O5 Sm O6 63.01(6)
O9 Sm O2 116.67(7)
O10 Sm O2 86.48(7)
O5 Sm O2 71.93(7)
O6 Sm O2 109.67(7)
O9 Sm O8 62.28(6)
O10 Sm O8 121.25(7)
O5 Sm O8 85.37(7)
O6 Sm O8 86.27(7)
O2 Sm O8 140.76(8)
O9 Sm O1 67.59(7)
O10 Sm O1 72.87(7)
O5 Sm O1 102.80(7)
O6 Sm O1 159.26(7)
O2 Sm O1 49.75(7)
O8 Sm O1 108.54(7)
O9 Sm O11 124.80(6)
O10 Sm O11 59.73(6)
O5 Sm O11 96.51(6)
O6 Sm O11 67.69(6)
O2 Sm O11 67.22(7)
O8 Sm O11 149.12(7)
O1 Sm O11 101.11(7)
O9 Sm O7 78.61(7)
O10 Sm O7 69.92(6)
O5 Sm O7 119.71(6)
O6 Sm O7 59.29(6)
O2 Sm O7 143.92(7)
O8 Sm O7 75.19(7)
O1 Sm O7 137.45(6)
O11 Sm O7 77.23(6)
O9 Sm O4 83.50(6)
O10 Sm O4 132.20(7)
O5 Sm O4 58.22(6)
O6 Sm O4 115.32(6)
O2 Sm O4 75.68(7)
O8 Sm O4 65.13(7)
O1 Sm O4 61.66(7)
O11 Sm O4 140.52(7)
O7 Sm O4 140.31(7)
O9 Sm N1 92.41(7)
O10 Sm N1 79.88(6)
O5 Sm N1 86.20(7)
O6 Sm N1 134.32(7)
O2 Sm N1 24.82(7)
O8 Sm N1 126.17(7)
O1 Sm N1 24.99(6)
O11 Sm N1 84.67(6)
O7 Sm N1 149.59(6)
O4 Sm N1 65.41(7)
O9 Sm Zn2 34.84(4)
O10 Sm Zn2 33.36(5)
O5 Sm Zn2 158.65(5)
O6 Sm Zn2 138.25(4)
O2 Sm Zn2 94.08(5)
O8 Sm Zn2 96.68(5)
O1 Sm Zn2 56.34(5)
O11 Sm Zn2 92.54(4)
O7 Sm Zn2 81.14(4)
O4 Sm Zn2 103.35(5)
N1 Sm Zn2 75.40(5)
N2 Zn1 O6 113.99(9)
N2 Zn1 N4 110.70(10)
O6 Zn1 N4 90.55(9)
N2 Zn1 O5 106.96(10)
O6 Zn1 O5 76.79(8)
N4 Zn1 O5 142.21(9)
N2 Zn1 N3 106.69(10)
O6 Zn1 N3 138.83(9)
N4 Zn1 N3 80.68(10)
O5 Zn1 N3 85.88(9)
N5 Zn2 O10 104.59(10)
N5 Zn2 N6 104.13(11)
O10 Zn2 N6 150.78(9)
N5 Zn2 O9 128.37(10)
O10 Zn2 O9 78.60(7)
N6 Zn2 O9 87.84(9)
N5 Zn2 N7 102.49(10)
O10 Zn2 N7 89.53(9)
N6 Zn2 N7 79.08(10)
O9 Zn2 N7 129.14(9)
N5 Zn2 Sm 112.15(8)
O10 Zn2 Sm 41.04(5)
N6 Zn2 Sm 128.59(7)
O9 Zn2 Sm 41.02(5)
N7 Zn2 Sm 124.26(7)
N1 O1 Sm 94.01(16)
N1 O2 Sm 100.15(16)
C3 O4 C2 117.1(2)
C3 O4 Sm 116.73(17)
C2 O4 Sm 124.54(19)
C8 O5 Zn1 120.02(17)
C8 O5 Sm 129.90(17)
Zn1 O5 Sm 109.75(8)
C18 O6 Zn1 124.17(17)
C18 O6 Sm 123.54(16)
Zn1 O6 Sm 110.44(8)
C17 O7 C19 116.5(2)
C17 O7 Sm 113.64(16)
C19 O7 Sm 125.97(17)
C22 O8 C21 115.9(2)
C22 O8 Sm 120.28(16)
C21 O8 Sm 123.49(19)
C27 O9 Zn2 127.11(17)
C27 O9 Sm 127.37(16)
Zn2 O9 Sm 104.14(7)
C37 O10 Zn2 126.91(16)
C37 O10 Sm 125.43(16)
Zn2 O10 Sm 105.60(8)
C36 O11 C38 117.3(2)
C36 O11 Sm 116.82(15)
C38 O11 Sm 125.50(16)
O3 N1 O1 122.0(3)
O3 N1 O2 122.2(3)
O1 N1 O2 115.8(2)
O3 N1 Sm 175.1(2)
O1 N1 Sm 61.00(14)
O2 N1 Sm 55.03(13)
C1 N2 Zn1 166.5(2)
C9 N3 C10 121.6(3)
C9 N3 Zn1 124.3(2)
C10 N3 Zn1 113.74(19)
C12 N4 C11 122.2(3)
C12 N4 Zn1 127.1(2)
C11 N4 Zn1 110.68(19)
C20 N5 Zn2 163.4(3)
C28 N6 C29 121.3(3)
C28 N6 Zn2 130.0(2)
C29 N6 Zn2 106.75(18)
C31 N7 C30 120.1(2)
C31 N7 Zn2 126.9(2)
C30 N7 Zn2 112.99(18)
N2 C1 S1 178.0(3)
O4 C3 C4 125.3(3)
O4 C3 C8 112.8(2)
C4 C3 C8 121.9(3)
C3 C4 C5 119.2(3)
C6 C5 C4 120.2(3)
C5 C6 C7 121.5(3)
C8 C7 C6 118.8(3)
C8 C7 C9 123.0(3)
C6 C7 C9 118.0(3)
O5 C8 C3 117.1(2)
O5 C8 C7 124.5(3)
C3 C8 C7 118.4(3)
N3 C9 C7 123.6(3)
N3 C10 C11 109.3(2)
N4 C11 C10 108.7(2)
N4 C12 C13 124.5(3)
C14 C13 C18 118.9(3)
C14 C13 C12 116.8(3)
C18 C13 C12 124.2(3)
C15 C14 C13 121.7(3)
C14 C15 C16 119.8(3)
C17 C16 C15 119.6(3)
C16 C17 O7 125.3(3)
C16 C17 C18 121.9(3)
O7 C17 C18 112.9(2)
O6 C18 C17 116.4(3)
O6 C18 C13 125.5(3)
C17 C18 C13 118.1(3)
N5 C20 S2 177.6(3)
C23 C22 O8 124.7(3)
C23 C22 C27 122.0(3)
O8 C22 C27 113.3(2)
C22 C23 C24 119.4(3)
C25 C24 C23 119.9(3)
C24 C25 C26 121.6(3)
C25 C26 C27 119.3(3)
C25 C26 C28 116.8(3)
C27 C26 C28 123.6(2)
O9 C27 C26 125.6(2)
O9 C27 C22 116.6(2)
C26 C27 C22 117.7(2)
N6 C28 C26 125.0(3)
N6 C29 C30 106.7(2)
N7 C30 C29 109.2(2)
N7 C31 C32 125.0(3)
C33 C32 C37 118.5(3)
C33 C32 C31 116.8(3)
C37 C32 C31 124.6(3)
C34 C33 C32 121.9(3)
C33 C34 C35 120.0(3)
C36 C35 C34 118.9(3)
C35 C36 O11 125.0(3)
C35 C36 C37 122.6(3)
O11 C36 C37 112.3(2)
O10 C37 C36 116.5(2)
O10 C37 C32 125.3(2)
C36 C37 C32 118.1(2)
N8 C39 C40 175.8(6)

loop_
_geom_bond_atom_site_label_1
_geom_bond_atom_site_label_2
_geom_bond_distance
Sm O9 2.3857(19)
Sm O10 2.4030(18)
Sm O5 2.4083(19)
Sm O6 2.4120(19)
Sm O2 2.482(2)
Sm O8 2.560(2)
Sm O1 2.614(2)
Sm O11 2.6573(19)
Sm O7 2.706(2)
Sm O4 2.784(2)
Sm N1 2.982(2)
Sm Zn2 3.5247(5)
Zn1 N2 1.971(3)
Zn1 O6 2.0161(18)
Zn1 N4 2.034(2)
Zn1 O5 2.040(2)
Zn1 N3 2.075(2)
Zn2 N5 1.977(3)
Zn2 O10 2.0121(19)
Zn2 N6 2.050(2)
Zn2 O9 2.0766(19)
Zn2 N7 2.084(2)
S1 C1 1.627(3)
S2 C20 1.628(3)
O1 N1 1.262(3)
O2 N1 1.272(3)
O3 N1 1.226(3)
O4 C3 1.379(3)
O4 C2 1.427(4)
O5 C8 1.333(3)
O6 C18 1.333(3)
O7 C17 1.389(4)
O7 C19 1.441(3)
O8 C22 1.386(3)
O8 C21 1.437(4)
O9 C27 1.329(3)
O10 C37 1.331(3)
O11 C36 1.382(3)
O11 C38 1.436(3)
N2 C1 1.149(4)
N3 C9 1.266(4)
N3 C10 1.473(4)
N4 C12 1.275(4)
N4 C11 1.462(4)
N5 C20 1.156(4)
N6 C28 1.270(4)
N6 C29 1.472(4)
N7 C31 1.281(4)
N7 C30 1.473(4)
C3 C4 1.383(4)
C3 C8 1.405(4)
C4 C5 1.402(5)
C5 C6 1.367(5)
C6 C7 1.415(4)
C7 C8 1.412(4)
C7 C9 1.463(4)
C10 C11 1.531(4)
C12 C13 1.461(4)
C13 C14 1.410(4)
C13 C18 1.412(4)
C14 C15 1.368(5)
C15 C16 1.398(5)
C16 C17 1.380(4)
C17 C18 1.411(4)
C22 C23 1.377(4)
C22 C27 1.415(4)
C23 C24 1.395(4)
C24 C25 1.373(4)
C25 C26 1.402(4)
C26 C27 1.409(4)
C26 C28 1.460(4)
C29 C30 1.522(4)
C31 C32 1.454(4)
C32 C33 1.413(4)
C32 C37 1.416(4)
C33 C34 1.375(5)
C34 C35 1.400(4)
C35 C36 1.381(4)
C36 C37 1.409(4)
N8 C39 1.198(9)
C39 C40 1.380(8)
